data_7010845
loop_
_publ_author_name
'Bond, Andrew D.'
'Linton, David J.'
'Schooler, Paul'
'Wheatley, Andrew E. H.'

_publ_section_title
;
 Solvent-dependent assembly of mixed-metal
 N,N\^a&#x20AC;&#x00B2;-diphenylbenzamidinate oxide and alkoxide
 complexes
;
_journal_issue 21
_journal_name_full 'Journal of the Chemical Society, Dalton Transactions'
_journal_page_first 3173
_journal_paper_doi 10.1039/b104444n
_journal_year 2001
_chemical_formula_moiety
;
C86 H82 Li2 N8 O4 Zn2, (C7 H8), 2(C4 H8 O)
;
_chemical_formula_sum 'C101 H106 Li2 N8 O6 Zn2'
_chemical_formula_weight 1672.56
_space_group_IT_number 2
_symmetry_cell_setting triclinic
_symmetry_space_group_name_Hall '-P 1'
_symmetry_space_group_name_H-M 'P -1'
_atom_sites_solution_hydrogens geom
_atom_sites_solution_primary direct
_atom_sites_solution_secondary difmap
_cell_angle_alpha 107.555(2)
_cell_angle_beta 94.761(2)
_cell_angle_gamma 115.412(3)
_cell_formula_units_Z 1
_cell_length_a 12.5676(6)
_cell_length_b 13.3855(7)
_cell_length_c 15.8867(8)
_cell_measurement_reflns_used 12399
_cell_measurement_temperature 180(2)
_cell_measurement_theta_max 25.03
_cell_measurement_theta_min 1.00
_cell_volume 2230.4(2)
_computing_cell_refinement 'HKL Scalepack (Otwinowski & Minor 1997)'
_computing_data_collection 'Collect (Nonius B.V. 1998)'
_computing_data_reduction
;
HKL Denzo and Scalepack (Otwinowski & Minor 1997)
;
_computing_publication_material 'SHELXL-97 (Sheldrick 1997)'
_computing_structure_refinement 'SHELXL-97 (Sheldrick 1997)'
_computing_structure_solution 'SHELXS-97 (Sheldrick 1997)'
_diffrn_ambient_temperature 180(2)
_diffrn_measured_fraction_theta_full 0.989
_diffrn_measured_fraction_theta_max 0.989
_diffrn_measurement_device_type 'Nonius Kappa CCD'
_diffrn_measurement_method 'Thin slice \w and \f scans'
_diffrn_radiation_monochromator graphite
_diffrn_radiation_source 'fine-focus sealed tube'
_diffrn_radiation_type MoK\a
_diffrn_radiation_wavelength 0.71073
_diffrn_reflns_av_R_equivalents 0.0626
_diffrn_reflns_av_sigmaI/netI 0.0941
_diffrn_reflns_limit_h_max 14
_diffrn_reflns_limit_h_min -14
_diffrn_reflns_limit_k_max 15
_diffrn_reflns_limit_k_min -15
_diffrn_reflns_limit_l_max 18
_diffrn_reflns_limit_l_min -18
_diffrn_reflns_number 18047
_diffrn_reflns_theta_full 25.04
_diffrn_reflns_theta_max 25.04
_diffrn_reflns_theta_min 3.53
_diffrn_standards_number 0
_exptl_absorpt_coefficient_mu 0.596
_exptl_absorpt_correction_T_max 0.971
_exptl_absorpt_correction_T_min 0.953
_exptl_absorpt_correction_type multi-scan
_exptl_absorpt_process_details 'Sortav Blessing (1995)'
_exptl_crystal_colour colourless
_exptl_crystal_density_diffrn 1.245
_exptl_crystal_density_method 'not measured'
_exptl_crystal_description plate
_exptl_crystal_F_000 882
_exptl_crystal_size_max 0.25
_exptl_crystal_size_mid 0.12
_exptl_crystal_size_min 0.05
_refine_diff_density_max 0.718
_refine_diff_density_min -0.630
_refine_diff_density_rms 0.072
_refine_ls_extinction_method none
_refine_ls_goodness_of_fit_ref 1.030
_refine_ls_hydrogen_treatment mixed
_refine_ls_matrix_type full
_refine_ls_number_parameters 528
_refine_ls_number_reflns 7796
_refine_ls_number_restraints 20
_refine_ls_restrained_S_all 1.037
_refine_ls_R_factor_all 0.0906
_refine_ls_R_factor_gt 0.0566
_refine_ls_shift/su_max 0.009
_refine_ls_shift/su_mean 0.001
_refine_ls_structure_factor_coef Fsqd
_refine_ls_weighting_details 'calc w=1/[\s^2^(Fo^2^)+(0.0573P)^2^+2.0666P] where P=(Fo^2^+2Fc^2^)/3'
_refine_ls_weighting_scheme calc
_refine_ls_wR_factor_gt 0.1271
_refine_ls_wR_factor_ref 0.1421
_reflns_number_gt 5647
_reflns_number_total 7796
_reflns_threshold_expression >2sigma(I)
_cod_data_source_file b104444n.txt
_cod_data_source_block aw0107
_cod_original_cell_volume 2230.39(19)
_cod_original_sg_symbol_H-M P-1
_cod_database_code 7010845

loop_
_symmetry_equiv_pos_as_xyz
'x, y, z'
'-x, -y, -z'

loop_
_atom_site_label
_atom_site_type_symbol
_atom_site_fract_x
_atom_site_fract_y
_atom_site_fract_z
_atom_site_U_iso_or_equiv
_atom_site_adp_type
_atom_site_occupancy
_atom_site_symmetry_multiplicity
_atom_site_calc_flag
_atom_site_refinement_flags
_atom_site_disorder_assembly
_atom_site_disorder_group
Li1 Li 0.6031(5) -0.0265(5) 0.6412(4) 0.0291(13) Uani 1 1 d . . .
Zn1 Zn 0.61710(4) 0.05831(4) 0.47673(3) 0.02679(14) Uani 1 1 d . . .
O1 O 0.5296(2) -0.08093(19) 0.51303(15) 0.0258(5) Uani 1 1 d . . .
O2 O 0.7372(2) -0.0716(2) 0.64676(19) 0.0424(7) Uani 1 1 d . . .
N1 N 0.7638(3) 0.1941(2) 0.56896(19) 0.0284(7) Uani 1 1 d . . .
N2 N 0.6995(3) 0.1596(3) 0.6946(2) 0.0301(7) Uani 1 1 d . . .
N3 N 0.5469(3) 0.1010(3) 0.3042(2) 0.0313(7) Uani 1 1 d . . .
N4 N 0.6444(3) 0.0101(2) 0.35308(19) 0.0273(7) Uani 1 1 d . . .
C1 C 0.6943(3) -0.0695(3) 0.3341(3) 0.0309(8) Uani 1 1 d . . .
C2 C 0.6526(4) -0.1673(3) 0.2529(3) 0.0416(10) Uani 1 1 d . . .
H2A H 0.5937 -0.1788 0.2044 0.050 Uiso 1 1 calc R . .
C3 C 0.6963(4) -0.2480(4) 0.2424(3) 0.0565(12) Uani 1 1 d . . .
H3A H 0.6656 -0.3152 0.1869 0.068 Uiso 1 1 calc R . .
C4 C 0.7832(4) -0.2332(4) 0.3103(3) 0.0554(12) Uani 1 1 d . . .
H4A H 0.8130 -0.2889 0.3021 0.066 Uiso 1 1 calc R . .
C5 C 0.8261(4) -0.1361(4) 0.3905(3) 0.0464(11) Uani 1 1 d . . .
H5A H 0.8866 -0.1243 0.4381 0.056 Uiso 1 1 calc R . .
C6 C 0.7824(3) -0.0557(3) 0.4026(3) 0.0368(9) Uani 1 1 d . . .
H6A H 0.8129 0.0105 0.4587 0.044 Uiso 1 1 calc R . .
C7 C 0.6765(3) 0.0468(3) 0.2121(2) 0.0301(8) Uani 1 1 d . . .
C8 C 0.8019(3) 0.0896(3) 0.2236(3) 0.0349(9) Uani 1 1 d . . .
H8A H 0.8537 0.1241 0.2829 0.042 Uiso 1 1 calc R . .
C9 C 0.8502(4) 0.0814(4) 0.1482(3) 0.0486(11) Uani 1 1 d . . .
H9A H 0.9355 0.1118 0.1560 0.058 Uiso 1 1 calc R . .
C10 C 0.7754(5) 0.0295(5) 0.0619(3) 0.0582(13) Uani 1 1 d . . .
H10A H 0.8090 0.0232 0.0103 0.070 Uiso 1 1 calc R . .
C11 C 0.6513(5) -0.0134(4) 0.0502(3) 0.0555(12) Uani 1 1 d . . .
H11A H 0.5997 -0.0495 -0.0094 0.067 Uiso 1 1 calc R . .
C12 C 0.6029(4) -0.0037(4) 0.1247(3) 0.0412(10) Uani 1 1 d . . .
H12A H 0.5178 -0.0321 0.1163 0.049 Uiso 1 1 calc R . .
C13 C 0.6564(4) 0.2739(3) 0.2607(3) 0.0388(9) Uani 1 1 d . . .
H13A H 0.7323 0.2855 0.2895 0.047 Uiso 1 1 calc R . .
C14 C 0.6537(4) 0.3521(4) 0.2207(3) 0.0496(11) Uani 1 1 d . . .
H14A H 0.7277 0.4165 0.2224 0.060 Uiso 1 1 calc R . .
C15 C 0.5445(5) 0.3370(4) 0.1786(3) 0.0547(12) Uani 1 1 d . . .
H15A H 0.5429 0.3903 0.1509 0.066 Uiso 1 1 calc R . .
C16 C 0.4381(4) 0.2442(4) 0.1772(3) 0.0504(11) Uani 1 1 d . . .
H16A H 0.3625 0.2338 0.1487 0.061 Uiso 1 1 calc R . .
C17 C 0.4396(4) 0.1657(4) 0.2169(3) 0.0399(10) Uani 1 1 d . . .
H17A H 0.3650 0.1020 0.2154 0.048 Uiso 1 1 calc R . .
C18 C 0.5495(3) 0.1789(3) 0.2592(2) 0.0318(8) Uani 1 1 d . . .
C19 C 0.6201(3) 0.0530(3) 0.2920(2) 0.0274(8) Uani 1 1 d . . .
C20 C 0.8638(3) 0.2577(3) 0.5362(2) 0.0308(8) Uani 1 1 d . . .
C21 C 0.9794(3) 0.2736(3) 0.5659(3) 0.0376(9) Uani 1 1 d . . .
H21A H 0.9934 0.2443 0.6109 0.045 Uiso 1 1 calc R . .
C22 C 1.0741(4) 0.3317(4) 0.5306(3) 0.0451(10) Uani 1 1 d . . .
H22A H 1.1530 0.3436 0.5523 0.054 Uiso 1 1 calc R . .
C23 C 1.0539(4) 0.3725(4) 0.4640(3) 0.0449(10) Uani 1 1 d . . .
H23A H 1.1187 0.4114 0.4392 0.054 Uiso 1 1 calc R . .
C24 C 0.9401(4) 0.3568(3) 0.4335(3) 0.0414(10) Uani 1 1 d . . .
H24A H 0.9265 0.3857 0.3882 0.050 Uiso 1 1 calc R . .
C25 C 0.8449(3) 0.2987(3) 0.4690(3) 0.0334(9) Uani 1 1 d . . .
H25A H 0.7661 0.2869 0.4470 0.040 Uiso 1 1 calc R . .
C26 C 0.8676(3) 0.3576(3) 0.7188(2) 0.0318(8) Uani 1 1 d . . .
C27 C 0.9536(3) 0.3808(4) 0.7934(3) 0.0416(10) Uani 1 1 d . . .
H27A H 0.9535 0.3166 0.8074 0.050 Uiso 1 1 calc R . .
C28 C 1.0385(4) 0.4965(4) 0.8469(3) 0.0582(13) Uani 1 1 d . . .
H28A H 1.0979 0.5117 0.8968 0.070 Uiso 1 1 calc R . .
C29 C 1.0377(4) 0.5902(4) 0.8281(3) 0.0569(12) Uani 1 1 d . . .
H29A H 1.0959 0.6699 0.8656 0.068 Uiso 1 1 calc R . .
C30 C 0.9529(4) 0.5686(4) 0.7555(3) 0.0513(11) Uani 1 1 d . . .
H30A H 0.9522 0.6333 0.7428 0.062 Uiso 1 1 calc R . .
C31 C 0.8685(4) 0.4529(3) 0.7007(3) 0.0400(10) Uani 1 1 d . . .
H31A H 0.8105 0.4385 0.6502 0.048 Uiso 1 1 calc R . .
C32 C 0.6953(3) 0.2104(3) 0.7868(3) 0.0378(9) Uani 1 1 d . . .
C33 C 0.7248(4) 0.1696(4) 0.8508(3) 0.0553(12) Uani 1 1 d . . .
H33A H 0.7496 0.1102 0.8333 0.066 Uiso 1 1 calc R . .
C34 C 0.7188(5) 0.2139(5) 0.9395(3) 0.0786(18) Uani 1 1 d . . .
H34A H 0.7413 0.1865 0.9830 0.094 Uiso 1 1 calc R . .
C35 C 0.6805(5) 0.2973(6) 0.9649(3) 0.0787(19) Uani 1 1 d . . .
H35A H 0.6762 0.3277 1.0261 0.094 Uiso 1 1 calc R . .
C36 C 0.6483(4) 0.3375(5) 0.9024(4) 0.0721(16) Uani 1 1 d . . .
H36A H 0.6210 0.3950 0.9203 0.087 Uiso 1 1 calc R . .
C37 C 0.6555(4) 0.2940(4) 0.8124(3) 0.0504(11) Uani 1 1 d . . .
H37A H 0.6332 0.3218 0.7691 0.060 Uiso 1 1 calc R . .
C38 C 0.7734(3) 0.2318(3) 0.6600(2) 0.0283(8) Uani 1 1 d . . .
C39 C 0.5050(3) -0.2001(3) 0.4605(3) 0.0374(9) Uani 1 1 d . . .
H39A H 0.4615 -0.2538 0.4908 0.056 Uiso 1 1 calc R . .
H39B H 0.5818 -0.2010 0.4556 0.056 Uiso 1 1 calc R . .
H39C H 0.4550 -0.2268 0.3995 0.056 Uiso 1 1 calc R . .
C40 C 0.7251(4) -0.1890(4) 0.6253(3) 0.0484(11) Uani 1 1 d . . .
H40A H 0.7266 -0.2233 0.5611 0.058 Uiso 1 1 calc R . .
H40B H 0.6482 -0.2431 0.6354 0.058 Uiso 1 1 calc R . .
C41 C 0.8332(4) -0.1703(4) 0.6893(3) 0.0567(12) Uani 1 1 d . . .
H41A H 0.8145 -0.1751 0.7477 0.068 Uiso 1 1 calc R . .
H41B H 0.8594 -0.2302 0.6619 0.068 Uiso 1 1 calc R . .
C42 C 0.9284(5) -0.0478(6) 0.7029(6) 0.122(3) Uani 1 1 d . . .
H42A H 0.9710 -0.0019 0.7682 0.147 Uiso 1 1 calc R . .
H42B H 0.9889 -0.0518 0.6678 0.147 Uiso 1 1 calc R . .
C43 C 0.8652(4) 0.0092(4) 0.6704(4) 0.0535(12) Uani 1 1 d . . .
H43A H 0.8846 0.0858 0.7188 0.064 Uiso 1 1 calc R . .
H43B H 0.8910 0.0254 0.6166 0.064 Uiso 1 1 calc R . .
C44 C 0.4418(5) 0.5157(4) 0.5681(5) 0.0770(17) Uani 1 1 d . . .
H44A H 0.4015 0.5270 0.6153 0.092 Uiso 1 1 calc R . .
C45 C 0.4023(5) 0.5180(4) 0.4869(5) 0.0718(16) Uani 1 1 d . . .
H45A H 0.3339 0.5302 0.4775 0.086 Uiso 1 1 calc R A 1
C46 C 0.4603(5) 0.5028(4) 0.4179(4) 0.0711(15) Uani 0.50 1 d P . 1
H46A H 0.4327 0.5052 0.3614 0.085 Uiso 0.50 1 calc PR . 1
C47 C 0.4198(12) 0.5039(10) 0.3308(8) 0.086(4) Uani 0.50 1 d P . 2
H47A H 0.4730 0.4922 0.2916 0.130 Uiso 0.50 1 calc PR . 2
H47B H 0.4227 0.5807 0.3394 0.130 Uiso 0.50 1 calc PR . 2
H47C H 0.3362 0.4395 0.3022 0.130 Uiso 0.50 1 calc PR . 2
C46' C 0.4603(5) 0.5028(4) 0.4179(4) 0.0711(15) Uani 0.50 1 d P . 2
C50 C 0.0471(15) 0.2317(14) -0.0582(11) 0.174(3) Uiso 0.44 1 d PD B 1
H50A H 0.0431 0.2075 -0.1242 0.209 Uiso 0.44 1 calc PR B 1
H50B H -0.0307 0.2295 -0.0488 0.209 Uiso 0.44 1 calc PR B 1
C51 C 0.1470(16) 0.3492(13) -0.0089(12) 0.174(3) Uiso 0.44 1 d PD B 1
H51A H 0.1176 0.4086 0.0061 0.209 Uiso 0.44 1 calc PR B 1
H51B H 0.2064 0.3705 -0.0462 0.209 Uiso 0.44 1 calc PR B 1
C52 C 0.2043(16) 0.3476(13) 0.0750(10) 0.174(3) Uiso 0.44 1 d PD B 1
H52A H 0.2935 0.3829 0.0831 0.209 Uiso 0.44 1 calc PR B 1
H52B H 0.1873 0.3936 0.1288 0.209 Uiso 0.44 1 calc PR B 1
C53 C 0.1519(18) 0.2237(14) 0.0642(12) 0.174(3) Uiso 0.44 1 d PD B 1
H53A H 0.2172 0.2017 0.0701 0.209 Uiso 0.44 1 calc PR B 1
H53B H 0.1090 0.2112 0.1126 0.209 Uiso 0.44 1 calc PR B 1
C54 C 0.0699(16) 0.1510(12) -0.0216(12) 0.174(3) Uiso 0.44 1 d PD B 1
H54A H -0.0069 0.0909 -0.0157 0.209 Uiso 0.44 1 calc PR B 1
H54B H 0.1051 0.1088 -0.0626 0.209 Uiso 0.44 1 calc PR B 1
C50' C 0.1391(18) 0.247(2) -0.0684(11) 0.174(3) Uiso 0.36 1 d PD C 3
H50C H 0.1177 0.1753 -0.1228 0.209 Uiso 0.36 1 calc PR C 3
H50D H 0.1240 0.3042 -0.0881 0.209 Uiso 0.36 1 calc PR C 3
C51' C 0.2635(16) 0.3003(19) -0.0209(13) 0.174(3) Uiso 0.36 1 d PD C 3
H51C H 0.2936 0.2415 -0.0380 0.209 Uiso 0.36 1 calc PR C 3
H51D H 0.3142 0.3689 -0.0369 0.209 Uiso 0.36 1 calc PR C 3
C52' C 0.2704(16) 0.3386(17) 0.0735(12) 0.174(3) Uiso 0.36 1 d PD C 3
H52C H 0.2811 0.4206 0.0973 0.209 Uiso 0.36 1 calc PR C 3
H52D H 0.3389 0.3369 0.1075 0.209 Uiso 0.36 1 calc PR C 3
C53' C 0.153(2) 0.252(2) 0.0808(13) 0.174(3) Uiso 0.36 1 d PD C 3
H53C H 0.1588 0.1838 0.0878 0.209 Uiso 0.36 1 calc PR C 3
H53D H 0.1296 0.2907 0.1343 0.209 Uiso 0.36 1 calc PR C 3
C54' C 0.0654(14) 0.214(2) -0.0016(14) 0.174(3) Uiso 0.36 1 d PD C 3
H54C H 0.0152 0.2544 0.0087 0.209 Uiso 0.36 1 calc PR C 3
H54D H 0.0112 0.1265 -0.0245 0.209 Uiso 0.36 1 calc PR C 3
O50 O 0.0471(15) 0.2317(14) -0.0582(11) 0.174(3) Uiso 0.11 1 d P D 2
O51 O 0.1470(16) 0.3492(13) -0.0089(12) 0.174(3) Uiso 0.11 1 d P D 2
O52 O 0.2043(16) 0.3476(13) 0.0750(10) 0.174(3) Uiso 0.11 1 d P D 2
O53 O 0.1519(18) 0.2237(14) 0.0642(12) 0.174(3) Uiso 0.11 1 d P D 2
O54 O 0.0699(16) 0.1510(12) -0.0216(12) 0.174(3) Uiso 0.11 1 d P D 2
O50' O 0.1391(18) 0.247(2) -0.0684(11) 0.174(3) Uiso 0.09 1 d P E 4
O51' O 0.2635(16) 0.3003(19) -0.0209(13) 0.174(3) Uiso 0.09 1 d P E 4
O52' O 0.2704(16) 0.3386(17) 0.0735(12) 0.174(3) Uiso 0.09 1 d P E 4
O53' O 0.153(2) 0.252(2) 0.0808(13) 0.174(3) Uiso 0.09 1 d P E 4
O54' O 0.0654(14) 0.214(2) -0.0016(14) 0.174(3) Uiso 0.09 1 d P E 4

loop_
_atom_site_aniso_label
_atom_site_aniso_U_11
_atom_site_aniso_U_22
_atom_site_aniso_U_33
_atom_site_aniso_U_23
_atom_site_aniso_U_13
_atom_site_aniso_U_12
Li1 0.024(3) 0.034(3) 0.032(3) 0.020(3) 0.007(3) 0.011(3)
Zn1 0.0238(2) 0.0270(2) 0.0279(2) 0.01168(18) 0.00628(17) 0.00986(19)
O1 0.0273(13) 0.0224(12) 0.0275(13) 0.0105(10) 0.0058(10) 0.0111(11)
O2 0.0309(15) 0.0381(15) 0.0601(19) 0.0206(14) 0.0085(13) 0.0172(13)
N1 0.0251(16) 0.0279(16) 0.0262(17) 0.0107(13) 0.0032(13) 0.0078(14)
N2 0.0282(17) 0.0293(16) 0.0259(17) 0.0109(14) 0.0028(14) 0.0082(14)
N3 0.0334(17) 0.0345(17) 0.0312(17) 0.0163(14) 0.0099(14) 0.0177(15)
N4 0.0279(16) 0.0288(16) 0.0272(17) 0.0118(13) 0.0067(13) 0.0144(14)
C1 0.027(2) 0.032(2) 0.036(2) 0.0159(18) 0.0123(17) 0.0127(18)
C2 0.042(2) 0.038(2) 0.042(2) 0.010(2) 0.005(2) 0.021(2)
C3 0.064(3) 0.045(3) 0.053(3) 0.002(2) 0.007(2) 0.032(3)
C4 0.055(3) 0.050(3) 0.070(3) 0.015(3) 0.011(3) 0.038(3)
C5 0.041(2) 0.055(3) 0.052(3) 0.022(2) 0.011(2) 0.029(2)
C6 0.037(2) 0.039(2) 0.038(2) 0.0143(19) 0.0085(18) 0.022(2)
C7 0.034(2) 0.0278(19) 0.030(2) 0.0116(17) 0.0090(17) 0.0148(18)
C8 0.037(2) 0.038(2) 0.034(2) 0.0158(18) 0.0112(18) 0.0191(19)
C9 0.049(3) 0.058(3) 0.055(3) 0.031(2) 0.029(2) 0.030(2)
C10 0.078(4) 0.081(4) 0.041(3) 0.029(3) 0.032(3) 0.052(3)
C11 0.073(3) 0.074(3) 0.028(2) 0.017(2) 0.016(2) 0.044(3)
C12 0.042(2) 0.046(2) 0.032(2) 0.011(2) 0.0057(19) 0.021(2)
C13 0.043(2) 0.042(2) 0.041(2) 0.023(2) 0.014(2) 0.023(2)
C14 0.060(3) 0.051(3) 0.053(3) 0.030(2) 0.029(2) 0.028(2)
C15 0.081(4) 0.065(3) 0.054(3) 0.040(3) 0.033(3) 0.051(3)
C16 0.060(3) 0.062(3) 0.047(3) 0.027(2) 0.010(2) 0.040(3)
C17 0.041(2) 0.047(2) 0.039(2) 0.019(2) 0.0094(19) 0.024(2)
C18 0.042(2) 0.037(2) 0.026(2) 0.0159(17) 0.0147(17) 0.024(2)
C19 0.0222(18) 0.0250(18) 0.027(2) 0.0074(16) 0.0027(15) 0.0066(16)
C20 0.026(2) 0.0228(19) 0.034(2) 0.0075(16) 0.0085(17) 0.0064(16)
C21 0.028(2) 0.036(2) 0.048(3) 0.0182(19) 0.0105(19) 0.0132(18)
C22 0.029(2) 0.043(2) 0.062(3) 0.022(2) 0.015(2) 0.014(2)
C23 0.038(2) 0.041(2) 0.052(3) 0.020(2) 0.023(2) 0.011(2)
C24 0.041(2) 0.035(2) 0.038(2) 0.0141(19) 0.010(2) 0.009(2)
C25 0.030(2) 0.030(2) 0.035(2) 0.0127(18) 0.0072(17) 0.0106(18)
C26 0.029(2) 0.027(2) 0.030(2) 0.0100(17) 0.0062(17) 0.0049(17)
C27 0.031(2) 0.036(2) 0.043(3) 0.016(2) 0.0000(19) 0.0037(19)
C28 0.039(3) 0.054(3) 0.048(3) 0.015(2) -0.007(2) -0.001(2)
C29 0.054(3) 0.036(3) 0.043(3) 0.006(2) 0.001(2) -0.002(2)
C30 0.068(3) 0.031(2) 0.044(3) 0.015(2) 0.020(2) 0.013(2)
C31 0.050(3) 0.032(2) 0.031(2) 0.0114(18) 0.0078(19) 0.014(2)
C32 0.027(2) 0.036(2) 0.030(2) 0.0088(18) 0.0025(17) 0.0010(18)
C33 0.054(3) 0.046(3) 0.036(3) 0.021(2) -0.002(2) -0.003(2)
C34 0.073(4) 0.071(4) 0.035(3) 0.023(3) -0.003(3) -0.013(3)
C35 0.054(3) 0.086(4) 0.026(3) 0.003(3) 0.008(2) -0.014(3)
C36 0.048(3) 0.082(4) 0.045(3) -0.007(3) 0.013(2) 0.016(3)
C37 0.034(2) 0.058(3) 0.036(3) 0.004(2) 0.0051(19) 0.013(2)
C38 0.0233(19) 0.0284(19) 0.028(2) 0.0082(16) 0.0004(16) 0.0107(17)
C39 0.035(2) 0.032(2) 0.043(2) 0.0117(18) 0.0079(19) 0.0153(19)
C40 0.050(3) 0.044(2) 0.060(3) 0.021(2) 0.017(2) 0.029(2)
C41 0.065(3) 0.063(3) 0.064(3) 0.031(3) 0.016(3) 0.045(3)
C42 0.055(4) 0.095(5) 0.226(9) 0.097(6) -0.016(4) 0.028(4)
C43 0.032(2) 0.054(3) 0.078(3) 0.034(3) 0.009(2) 0.018(2)
C44 0.068(4) 0.047(3) 0.107(5) 0.022(3) 0.039(4) 0.021(3)
C45 0.049(3) 0.043(3) 0.110(5) 0.020(3) 0.027(3) 0.016(3)
C46 0.077(4) 0.033(3) 0.085(4) 0.015(3) 0.013(3) 0.017(3)
C47 0.117(10) 0.063(7) 0.066(8) 0.003(6) 0.005(7) 0.050(8)
C46' 0.077(4) 0.033(3) 0.085(4) 0.015(3) 0.013(3) 0.017(3)

loop_
_atom_type_symbol
_atom_type_description
_atom_type_scat_dispersion_real
_atom_type_scat_dispersion_imag
_atom_type_scat_source
C C 0.0033 0.0016 'International Tables Vol C Tables 4.2.6.8 and 6.1.1.4'
H H 0.0000 0.0000 'International Tables Vol C Tables 4.2.6.8 and 6.1.1.4'
N N 0.0061 0.0033 'International Tables Vol C Tables 4.2.6.8 and 6.1.1.4'
O O 0.0106 0.0060 'International Tables Vol C Tables 4.2.6.8 and 6.1.1.4'
Zn Zn 0.2839 1.4301 'International Tables Vol C Tables 4.2.6.8 and 6.1.1.4'
Li Li -0.0003 0.0001 'International Tables Vol C Tables 4.2.6.8 and 6.1.1.4'

loop_
_geom_angle_atom_site_label_1
_geom_angle_atom_site_label_2
_geom_angle_atom_site_label_3
_geom_angle
_geom_angle_site_symmetry_1
_geom_angle_site_symmetry_3
_geom_angle_publ_flag
O1 Li1 O2 105.8(3) . . ?
O1 Li1 N2 108.9(3) . . ?
O2 Li1 N2 102.5(3) . . ?
O1 Li1 N3 103.5(3) . 2_656 ?
O2 Li1 N3 120.7(3) . 2_656 ?
N2 Li1 N3 114.8(3) . 2_656 ?
O1 Li1 Zn1 41.26(13) . 2_656 ?
O2 Li1 Zn1 145.9(3) . 2_656 ?
N2 Li1 Zn1 98.5(2) . 2_656 ?
N3 Li1 Zn1 72.21(17) 2_656 2_656 ?
O1 Li1 Zn1 37.94(12) . . ?
O2 Li1 Zn1 104.0(2) . . ?
N2 Li1 Zn1 72.48(17) . . ?
N3 Li1 Zn1 129.7(2) 2_656 . ?
Zn1 Li1 Zn1 57.62(10) 2_656 . ?
N1 Zn1 N4 113.34(12) . . ?
N1 Zn1 O1 115.15(11) . . ?
N4 Zn1 O1 112.61(10) . . ?
N1 Zn1 O1 111.21(10) . 2_656 ?
N4 Zn1 O1 116.88(10) . 2_656 ?
O1 Zn1 O1 84.74(9) . 2_656 ?
N1 Zn1 Zn1 122.18(9) . 2_656 ?
N4 Zn1 Zn1 124.48(9) . 2_656 ?
O1 Zn1 Zn1 42.38(6) . 2_656 ?
O1 Zn1 Zn1 42.36(6) 2_656 2_656 ?
N1 Zn1 Li1 136.23(14) . 2_656 ?
N4 Zn1 Li1 77.48(14) . 2_656 ?
O1 Zn1 Li1 96.44(13) . 2_656 ?
O1 Zn1 Li1 39.58(13) 2_656 2_656 ?
Zn1 Zn1 Li1 63.53(11) 2_656 2_656 ?
N1 Zn1 Li1 79.16(14) . . ?
N4 Zn1 Li1 137.85(13) . . ?
O1 Zn1 Li1 36.46(13) . . ?
O1 Zn1 Li1 92.27(12) 2_656 . ?
Zn1 Zn1 Li1 58.85(10) 2_656 . ?
Li1 Zn1 Li1 122.38(10) 2_656 . ?
C39 O1 Li1 114.1(3) . . ?
C39 O1 Zn1 123.3(2) . . ?
Li1 O1 Zn1 105.6(2) . . ?
C39 O1 Zn1 115.5(2) . 2_656 ?
Li1 O1 Zn1 99.16(19) . 2_656 ?
Zn1 O1 Zn1 95.26(9) . 2_656 ?
C43 O2 C40 106.3(3) . . ?
C43 O2 Li1 125.8(3) . . ?
C40 O2 Li1 127.9(3) . . ?
C38 N1 C20 118.6(3) . . ?
C38 N1 Zn1 124.3(2) . . ?
C20 N1 Zn1 117.1(2) . . ?
C38 N2 C32 117.7(3) . . ?
C38 N2 Li1 128.9(3) . . ?
C32 N2 Li1 112.7(3) . . ?
C19 N3 C18 119.5(3) . . ?
C19 N3 Li1 119.3(3) . 2_656 ?
C18 N3 Li1 119.1(3) . 2_656 ?
C19 N4 C1 122.3(3) . . ?
C19 N4 Zn1 121.6(2) . . ?
C1 N4 Zn1 116.2(2) . . ?
C2 C1 C6 117.5(3) . . ?
C2 C1 N4 123.3(3) . . ?
C6 C1 N4 119.0(3) . . ?
C3 C2 C1 120.4(4) . . ?
C3 C2 H2A 119.8 . . ?
C1 C2 H2A 119.8 . . ?
C4 C3 C2 121.5(4) . . ?
C4 C3 H3A 119.2 . . ?
C2 C3 H3A 119.2 . . ?
C3 C4 C5 118.6(4) . . ?
C3 C4 H4A 120.7 . . ?
C5 C4 H4A 120.7 . . ?
C4 C5 C6 120.7(4) . . ?
C4 C5 H5A 119.7 . . ?
C6 C5 H5A 119.7 . . ?
C5 C6 C1 121.3(4) . . ?
C5 C6 H6A 119.3 . . ?
C1 C6 H6A 119.3 . . ?
C12 C7 C8 119.0(3) . . ?
C12 C7 C19 119.5(3) . . ?
C8 C7 C19 121.5(3) . . ?
C9 C8 C7 119.8(4) . . ?
C9 C8 H8A 120.1 . . ?
C7 C8 H8A 120.1 . . ?
C10 C9 C8 120.4(4) . . ?
C10 C9 H9A 119.8 . . ?
C8 C9 H9A 119.8 . . ?
C9 C10 C11 120.1(4) . . ?
C9 C10 H10A 120.0 . . ?
C11 C10 H10A 120.0 . . ?
C12 C11 C10 119.9(4) . . ?
C12 C11 H11A 120.0 . . ?
C10 C11 H11A 120.0 . . ?
C11 C12 C7 120.8(4) . . ?
C11 C12 H12A 119.6 . . ?
C7 C12 H12A 119.6 . . ?
C14 C13 C18 121.0(4) . . ?
C14 C13 H13A 119.5 . . ?
C18 C13 H13A 119.5 . . ?
C15 C14 C13 120.5(4) . . ?
C15 C14 H14A 119.8 . . ?
C13 C14 H14A 119.8 . . ?
C16 C15 C14 119.2(4) . . ?
C16 C15 H15A 120.4 . . ?
C14 C15 H15A 120.4 . . ?
C15 C16 C17 120.8(4) . . ?
C15 C16 H16A 119.6 . . ?
C17 C16 H16A 119.6 . . ?
C16 C17 C18 120.8(4) . . ?
C16 C17 H17A 119.6 . . ?
C18 C17 H17A 119.6 . . ?
C13 C18 C17 117.7(3) . . ?
C13 C18 N3 123.1(3) . . ?
C17 C18 N3 119.0(3) . . ?
N3 C19 N4 118.8(3) . . ?
N3 C19 C7 121.3(3) . . ?
N4 C19 C7 119.9(3) . . ?
C25 C20 C21 118.6(3) . . ?
C25 C20 N1 119.6(3) . . ?
C21 C20 N1 121.7(3) . . ?
C22 C21 C20 120.6(4) . . ?
C22 C21 H21A 119.7 . . ?
C20 C21 H21A 119.7 . . ?
C23 C22 C21 120.0(4) . . ?
C23 C22 H22A 120.0 . . ?
C21 C22 H22A 120.0 . . ?
C24 C23 C22 120.1(4) . . ?
C24 C23 H23A 120.0 . . ?
C22 C23 H23A 120.0 . . ?
C23 C24 C25 120.0(4) . . ?
C23 C24 H24A 120.0 . . ?
C25 C24 H24A 120.0 . . ?
C20 C25 C24 120.6(4) . . ?
C20 C25 H25A 119.7 . . ?
C24 C25 H25A 119.7 . . ?
C31 C26 C27 118.7(4) . . ?
C31 C26 C38 120.3(3) . . ?
C27 C26 C38 121.0(3) . . ?
C28 C27 C26 120.3(4) . . ?
C28 C27 H27A 119.9 . . ?
C26 C27 H27A 119.9 . . ?
C27 C28 C29 120.2(4) . . ?
C27 C28 H28A 119.9 . . ?
C29 C28 H28A 119.9 . . ?
C30 C29 C28 120.1(4) . . ?
C30 C29 H29A 119.9 . . ?
C28 C29 H29A 119.9 . . ?
C29 C30 C31 120.1(4) . . ?
C29 C30 H30A 120.0 . . ?
C31 C30 H30A 120.0 . . ?
C30 C31 C26 120.7(4) . . ?
C30 C31 H31A 119.7 . . ?
C26 C31 H31A 119.7 . . ?
C37 C32 C33 119.0(4) . . ?
C37 C32 N2 121.6(4) . . ?
C33 C32 N2 119.3(4) . . ?
C34 C33 C32 121.0(5) . . ?
C34 C33 H33A 119.5 . . ?
C32 C33 H33A 119.5 . . ?
C35 C34 C33 119.9(5) . . ?
C35 C34 H34A 120.0 . . ?
C33 C34 H34A 120.0 . . ?
C34 C35 C36 120.2(5) . . ?
C34 C35 H35A 119.9 . . ?
C36 C35 H35A 119.9 . . ?
C35 C36 C37 120.2(5) . . ?
C35 C36 H36A 119.9 . . ?
C37 C36 H36A 119.9 . . ?
C32 C37 C36 119.7(5) . . ?
C32 C37 H37A 120.2 . . ?
C36 C37 H37A 120.2 . . ?
N2 C38 N1 119.9(3) . . ?
N2 C38 C26 121.7(3) . . ?
N1 C38 C26 118.4(3) . . ?
O1 C39 H39A 109.5 . . ?
O1 C39 H39B 109.5 . . ?
H39A C39 H39B 109.5 . . ?
O1 C39 H39C 109.5 . . ?
H39A C39 H39C 109.5 . . ?
H39B C39 H39C 109.5 . . ?
O2 C40 C41 104.6(3) . . ?
O2 C40 H40A 110.8 . . ?
C41 C40 H40A 110.8 . . ?
O2 C40 H40B 110.8 . . ?
C41 C40 H40B 110.8 . . ?
H40A C40 H40B 108.9 . . ?
C42 C41 C40 103.5(4) . . ?
C42 C41 H41A 111.1 . . ?
C40 C41 H41A 111.1 . . ?
C42 C41 H41B 111.1 . . ?
C40 C41 H41B 111.1 . . ?
H41A C41 H41B 109.0 . . ?
C43 C42 C41 106.6(4) . . ?
C43 C42 H42A 110.4 . . ?
C41 C42 H42A 110.4 . . ?
C43 C42 H42B 110.4 . . ?
C41 C42 H42B 110.4 . . ?
H42A C42 H42B 108.6 . . ?
O2 C43 C42 107.3(4) . . ?
O2 C43 H43A 110.3 . . ?
C42 C43 H43A 110.3 . . ?
O2 C43 H43B 110.3 . . ?
C42 C43 H43B 110.3 . . ?
H43A C43 H43B 108.5 . . ?
C45 C44 C46' 120.0(6) . 2_666 ?
C45 C44 C46 120.0(6) . 2_666 ?
C46' C44 C46 0.0(6) 2_666 2_666 ?
C45 C44 H44A 120.0 . . ?
C46' C44 H44A 120.0 2_666 . ?
C46 C44 H44A 120.0 2_666 . ?
C44 C45 C46 120.8(6) . . ?
C44 C45 H45A 119.6 . . ?
C46 C45 H45A 119.6 . . ?
C44 C46 C45 119.2(6) 2_666 . ?
C44 C46 H46A 120.4 2_666 . ?
C45 C46 H46A 120.4 . . ?
H47A C47 H47B 109.5 . . ?
H47A C47 H47C 109.5 . . ?
H47B C47 H47C 109.5 . . ?
C51 C50 C54 106.2(9) . . ?
C51 C50 H50A 110.5 . . ?
C54 C50 H50A 110.5 . . ?
C51 C50 H50B 110.5 . . ?
C54 C50 H50B 110.5 . . ?
H50A C50 H50B 108.7 . . ?
C50 C51 C52 107.3(9) . . ?
C50 C51 H51A 110.3 . . ?
C52 C51 H51A 110.3 . . ?
C50 C51 H51B 110.3 . . ?
C52 C51 H51B 110.3 . . ?
H51A C51 H51B 108.5 . . ?
C53 C52 C51 106.0(8) . . ?
C53 C52 H52A 110.5 . . ?
C51 C52 H52A 110.5 . . ?
C53 C52 H52B 110.5 . . ?
C51 C52 H52B 110.5 . . ?
H52A C52 H52B 108.7 . . ?
C54 C53 C52 110.1(9) . . ?
C54 C53 H53A 109.6 . . ?
C52 C53 H53A 109.6 . . ?
C54 C53 H53B 109.6 . . ?
C52 C53 H53B 109.6 . . ?
H53A C53 H53B 108.2 . . ?
C53 C54 C50 106.3(9) . . ?
C53 C54 H54A 110.5 . . ?
C50 C54 H54A 110.5 . . ?
C53 C54 H54B 110.5 . . ?
C50 C54 H54B 110.5 . . ?
H54A C54 H54B 108.7 . . ?
C51' C50' C54' 105.9(9) . . ?
C51' C50' H50C 110.6 . . ?
C54' C50' H50C 110.6 . . ?
C51' C50' H50D 110.6 . . ?
C54' C50' H50D 110.6 . . ?
H50C C50' H50D 108.7 . . ?
C52' C51' C50' 107.9(10) . . ?
C52' C51' H51C 110.1 . . ?
C50' C51' H51C 110.1 . . ?
C52' C51' H51D 110.1 . . ?
C50' C51' H51D 110.1 . . ?
H51C C51' H51D 108.4 . . ?
C51' C52' C53' 104.2(10) . . ?
C51' C52' H52C 110.9 . . ?
C53' C52' H52C 110.9 . . ?
C51' C52' H52D 110.9 . . ?
C53' C52' H52D 110.9 . . ?
H52C C52' H52D 108.9 . . ?
C54' C53' C52' 106.8(10) . . ?
C54' C53' H53C 110.4 . . ?
C52' C53' H53C 110.4 . . ?
C54' C53' H53D 110.4 . . ?
C52' C53' H53D 110.4 . . ?
H53C C53' H53D 108.6 . . ?
C53' C54' C50' 105.2(9) . . ?
C53' C54' H54C 110.7 . . ?
C50' C54' H54C 110.7 . . ?
C53' C54' H54D 110.7 . . ?
C50' C54' H54D 110.7 . . ?
H54C C54' H54D 108.8 . . ?

loop_
_geom_bond_atom_site_label_1
_geom_bond_atom_site_label_2
_geom_bond_distance
_geom_bond_site_symmetry_2
_geom_bond_publ_flag
Li1 O1 1.936(6) . ?
Li1 O2 2.024(6) . ?
Li1 N2 2.087(6) . ?
Li1 N3 2.117(6) 2_656 ?
Li1 Zn1 2.999(6) 2_656 ?
Li1 Zn1 3.137(6) . ?
Zn1 N1 1.980(3) . ?
Zn1 N4 1.982(3) . ?
Zn1 O1 2.003(2) . ?
Zn1 O1 2.004(2) 2_656 ?
Zn1 Zn1 2.9600(8) 2_656 ?
Zn1 Li1 2.999(6) 2_656 ?
O1 C39 1.438(4) . ?
O1 Zn1 2.004(2) 2_656 ?
O2 C43 1.435(5) . ?
O2 C40 1.439(5) . ?
N1 C38 1.357(4) . ?
N1 C20 1.426(4) . ?
N2 C38 1.316(5) . ?
N2 C32 1.434(5) . ?
N3 C19 1.327(4) . ?
N3 C18 1.422(4) . ?
N3 Li1 2.117(6) 2_656 ?
N4 C19 1.342(4) . ?
N4 C1 1.425(4) . ?
C1 C2 1.390(5) . ?
C1 C6 1.396(5) . ?
C2 C3 1.383(6) . ?
C2 H2A 0.9500 . ?
C3 C4 1.373(6) . ?
C3 H3A 0.9500 . ?
C4 C5 1.374(6) . ?
C4 H4A 0.9500 . ?
C5 C6 1.378(5) . ?
C5 H5A 0.9500 . ?
C6 H6A 0.9500 . ?
C7 C12 1.388(5) . ?
C7 C8 1.400(5) . ?
C7 C19 1.503(5) . ?
C8 C9 1.383(5) . ?
C8 H8A 0.9500 . ?
C9 C10 1.378(6) . ?
C9 H9A 0.9500 . ?
C10 C11 1.384(6) . ?
C10 H10A 0.9500 . ?
C11 C12 1.372(6) . ?
C11 H11A 0.9500 . ?
C12 H12A 0.9500 . ?
C13 C14 1.388(5) . ?
C13 C18 1.390(5) . ?
C13 H13A 0.9500 . ?
C14 C15 1.379(6) . ?
C14 H14A 0.9500 . ?
C15 C16 1.373(6) . ?
C15 H15A 0.9500 . ?
C16 C17 1.385(6) . ?
C16 H16A 0.9500 . ?
C17 C18 1.398(5) . ?
C17 H17A 0.9500 . ?
C20 C25 1.386(5) . ?
C20 C21 1.392(5) . ?
C21 C22 1.384(5) . ?
C21 H21A 0.9500 . ?
C22 C23 1.379(6) . ?
C22 H22A 0.9500 . ?
C23 C24 1.375(6) . ?
C23 H23A 0.9500 . ?
C24 C25 1.390(5) . ?
C24 H24A 0.9500 . ?
C25 H25A 0.9500 . ?
C26 C31 1.386(5) . ?
C26 C27 1.395(5) . ?
C26 C38 1.505(5) . ?
C27 C28 1.376(6) . ?
C27 H27A 0.9500 . ?
C28 C29 1.377(6) . ?
C28 H28A 0.9500 . ?
C29 C30 1.372(6) . ?
C29 H29A 0.9500 . ?
C30 C31 1.379(6) . ?
C30 H30A 0.9500 . ?
C31 H31A 0.9500 . ?
C32 C37 1.380(6) . ?
C32 C33 1.384(6) . ?
C33 C34 1.377(7) . ?
C33 H33A 0.9500 . ?
C34 C35 1.365(8) . ?
C34 H34A 0.9500 . ?
C35 C36 1.372(8) . ?
C35 H35A 0.9500 . ?
C36 C37 1.399(6) . ?
C36 H36A 0.9500 . ?
C37 H37A 0.9500 . ?
C39 H39A 0.9800 . ?
C39 H39B 0.9800 . ?
C39 H39C 0.9800 . ?
C40 C41 1.506(6) . ?
C40 H40A 0.9900 . ?
C40 H40B 0.9900 . ?
C41 C42 1.492(7) . ?
C41 H41A 0.9900 . ?
C41 H41B 0.9900 . ?
C42 C43 1.473(6) . ?
C42 H42A 0.9900 . ?
C42 H42B 0.9900 . ?
C43 H43A 0.9900 . ?
C43 H43B 0.9900 . ?
C44 C45 1.357(8) . ?
C44 C46' 1.370(8) 2_666 ?
C44 C46 1.370(8) 2_666 ?
C44 H44A 0.9500 . ?
C45 C46 1.378(8) . ?
C45 H45A 0.9500 . ?
C46 C44 1.370(8) 2_666 ?
C46 H46A 0.9500 . ?
C47 H47A 0.9800 . ?
C47 H47B 0.9800 . ?
C47 H47C 0.9800 . ?
C50 C51 1.436(10) . ?
C50 C54 1.485(10) . ?
C50 H50A 0.9900 . ?
C50 H50B 0.9900 . ?
C51 C52 1.472(10) . ?
C51 H51A 0.9900 . ?
C51 H51B 0.9900 . ?
C52 C53 1.445(10) . ?
C52 H52A 0.9900 . ?
C52 H52B 0.9900 . ?
C53 C54 1.404(10) . ?
C53 H53A 0.9900 . ?
C53 H53B 0.9900 . ?
C54 H54A 0.9900 . ?
C54 H54B 0.9900 . ?
C50' C51' 1.430(10) . ?
C50' C54' 1.508(10) . ?
C50' H50C 0.9900 . ?
C50' H50D 0.9900 . ?
C51' C52' 1.412(10) . ?
C51' H51C 0.9900 . ?
C51' H51D 0.9900 . ?
C52' C53' 1.472(11) . ?
C52' H52C 0.9900 . ?
C52' H52D 0.9900 . ?
C53' C54' 1.436(10) . ?
C53' H53C 0.9900 . ?
C53' H53D 0.9900 . ?
C54' H54C 0.9900 . ?
C54' H54D 0.9900 . ?

loop_
_geom_torsion_atom_site_label_1
_geom_torsion_atom_site_label_2
_geom_torsion_atom_site_label_3
_geom_torsion_atom_site_label_4
_geom_torsion
_geom_torsion_site_symmetry_1
_geom_torsion_site_symmetry_2
_geom_torsion_site_symmetry_3
_geom_torsion_site_symmetry_4
_geom_torsion_publ_flag
O1 Li1 Zn1 N1 -170.8(2) . . . . ?
O2 Li1 Zn1 N1 -72.9(2) . . . . ?
N2 Li1 Zn1 N1 26.01(16) . . . . ?
N3 Li1 Zn1 N1 134.0(3) 2_656 . . . ?
Zn1 Li1 Zn1 N1 138.53(12) 2_656 . . . ?
O1 Li1 Zn1 N4 -57.9(3) . . . . ?
O2 Li1 Zn1 N4 40.0(3) . . . . ?
N2 Li1 Zn1 N4 138.94(17) . . . . ?
N3 Li1 Zn1 N4 -113.1(3) 2_656 . . . ?
Zn1 Li1 Zn1 N4 -108.54(17) 2_656 . . . ?
O2 Li1 Zn1 O1 97.9(3) . . . . ?
N2 Li1 Zn1 O1 -163.1(3) . . . . ?
N3 Li1 Zn1 O1 -55.2(3) 2_656 . . . ?
Zn1 Li1 Zn1 O1 -50.63(15) 2_656 . . . ?
O1 Li1 Zn1 O1 77.99(19) . . . 2_656 ?
O2 Li1 Zn1 O1 175.9(2) . . . 2_656 ?
N2 Li1 Zn1 O1 -85.16(16) . . . 2_656 ?
N3 Li1 Zn1 O1 22.8(3) 2_656 . . 2_656 ?
Zn1 Li1 Zn1 O1 27.36(9) 2_656 . . 2_656 ?
O1 Li1 Zn1 Zn1 50.63(15) . . . 2_656 ?
O2 Li1 Zn1 Zn1 148.5(3) . . . 2_656 ?
N2 Li1 Zn1 Zn1 -112.52(18) . . . 2_656 ?
N3 Li1 Zn1 Zn1 -4.5(3) 2_656 . . 2_656 ?
O1 Li1 Zn1 Li1 50.63(15) . . . 2_656 ?
O2 Li1 Zn1 Li1 148.5(3) . . . 2_656 ?
N2 Li1 Zn1 Li1 -112.52(18) . . . 2_656 ?
N3 Li1 Zn1 Li1 -4.5(3) 2_656 . . 2_656 ?
O2 Li1 O1 C39 45.9(4) . . . . ?
N2 Li1 O1 C39 155.5(3) . . . . ?
N3 Li1 O1 C39 -82.0(3) 2_656 . . . ?
Zn1 Li1 O1 C39 -123.4(3) 2_656 . . . ?
Zn1 Li1 O1 C39 138.5(3) . . . . ?
O2 Li1 O1 Zn1 -92.6(2) . . . . ?
N2 Li1 O1 Zn1 17.0(3) . . . . ?
N3 Li1 O1 Zn1 139.5(2) 2_656 . . . ?
Zn1 Li1 O1 Zn1 98.13(13) 2_656 . . . ?
O2 Li1 O1 Zn1 169.3(2) . . . 2_656 ?
N2 Li1 O1 Zn1 -81.1(3) . . . 2_656 ?
N3 Li1 O1 Zn1 41.4(2) 2_656 . . 2_656 ?
Zn1 Li1 O1 Zn1 -98.13(13) . . . 2_656 ?
N1 Zn1 O1 C39 -123.7(2) . . . . ?
N4 Zn1 O1 C39 8.3(3) . . . . ?
O1 Zn1 O1 C39 125.3(3) 2_656 . . . ?
Zn1 Zn1 O1 C39 125.3(3) 2_656 . . . ?
Li1 Zn1 O1 C39 87.4(3) 2_656 . . . ?
Li1 Zn1 O1 C39 -133.7(3) . . . . ?
N1 Zn1 O1 Li1 9.9(2) . . . . ?
N4 Zn1 O1 Li1 142.0(2) . . . . ?
O1 Zn1 O1 Li1 -101.0(2) 2_656 . . . ?
Zn1 Zn1 O1 Li1 -101.0(2) 2_656 . . . ?
Li1 Zn1 O1 Li1 -138.93(14) 2_656 . . . ?
N1 Zn1 O1 Zn1 110.99(11) . . . 2_656 ?
N4 Zn1 O1 Zn1 -116.97(11) . . . 2_656 ?
Li1 Zn1 O1 Zn1 -37.88(14) 2_656 . . 2_656 ?
Li1 Zn1 O1 Zn1 101.0(2) . . . 2_656 ?
O1 Li1 O2 C43 106.5(4) . . . . ?
N2 Li1 O2 C43 -7.5(5) . . . . ?
N3 Li1 O2 C43 -136.7(4) 2_656 . . . ?
Zn1 Li1 O2 C43 119.2(5) 2_656 . . . ?
Zn1 Li1 O2 C43 67.3(4) . . . . ?
O1 Li1 O2 C40 -71.1(4) . . . . ?
N2 Li1 O2 C40 174.8(3) . . . . ?
N3 Li1 O2 C40 45.7(5) 2_656 . . . ?
Zn1 Li1 O2 C40 -58.5(6) 2_656 . . . ?
Zn1 Li1 O2 C40 -110.4(3) . . . . ?
N4 Zn1 N1 C38 -169.7(2) . . . . ?
O1 Zn1 N1 C38 -38.1(3) . . . . ?
O1 Zn1 N1 C38 56.2(3) 2_656 . . . ?
Zn1 Zn1 N1 C38 10.0(3) 2_656 . . . ?
Li1 Zn1 N1 C38 94.0(3) 2_656 . . . ?
Li1 Zn1 N1 C38 -32.1(3) . . . . ?
N4 Zn1 N1 C20 12.1(3) . . . . ?
O1 Zn1 N1 C20 143.8(2) . . . . ?
O1 Zn1 N1 C20 -122.0(2) 2_656 . . . ?
Zn1 Zn1 N1 C20 -168.1(2) 2_656 . . . ?
Li1 Zn1 N1 C20 -84.1(3) 2_656 . . . ?
Li1 Zn1 N1 C20 149.8(3) . . . . ?
O1 Li1 N2 C38 -44.6(4) . . . . ?
O2 Li1 N2 C38 67.1(4) . . . . ?
N3 Li1 N2 C38 -160.1(3) 2_656 . . . ?
Zn1 Li1 N2 C38 -85.9(3) 2_656 . . . ?
Zn1 Li1 N2 C38 -33.8(3) . . . . ?
O1 Li1 N2 C32 145.2(3) . . . . ?
O2 Li1 N2 C32 -103.0(3) . . . . ?
N3 Li1 N2 C32 29.7(4) 2_656 . . . ?
Zn1 Li1 N2 C32 104.0(3) 2_656 . . . ?
Zn1 Li1 N2 C32 156.0(2) . . . . ?
N1 Zn1 N4 C19 -93.9(3) . . . . ?
O1 Zn1 N4 C19 133.1(3) . . . . ?
O1 Zn1 N4 C19 37.4(3) 2_656 . . . ?
Zn1 Zn1 N4 C19 86.3(3) 2_656 . . . ?
Li1 Zn1 N4 C19 41.3(3) 2_656 . . . ?
Li1 Zn1 N4 C19 166.2(3) . . . . ?
N1 Zn1 N4 C1 84.3(3) . . . . ?
O1 Zn1 N4 C1 -48.6(3) . . . . ?
O1 Zn1 N4 C1 -144.4(2) 2_656 . . . ?
Zn1 Zn1 N4 C1 -95.4(2) 2_656 . . . ?
Li1 Zn1 N4 C1 -140.5(3) 2_656 . . . ?
Li1 Zn1 N4 C1 -15.6(3) . . . . ?
C19 N4 C1 C2 -45.2(5) . . . . ?
Zn1 N4 C1 C2 136.6(3) . . . . ?
C19 N4 C1 C6 140.5(4) . . . . ?
Zn1 N4 C1 C6 -37.7(4) . . . . ?
C6 C1 C2 C3 1.1(6) . . . . ?
N4 C1 C2 C3 -173.3(4) . . . . ?
C1 C2 C3 C4 -1.3(7) . . . . ?
N4 C1 C6 C5 174.4(3) . . . . ?
C19 C7 C8 C9 179.5(3) . . . . ?
C7 C8 C9 C10 -1.2(6) . . . . ?
C19 C7 C12 C11 -178.3(4) . . . . ?
C14 C13 C18 N3 -175.8(3) . . . . ?
C16 C17 C18 N3 176.0(3) . . . . ?
C19 N3 C18 C13 -49.3(5) . . . . ?
Li1 N3 C18 C13 147.3(3) 2_656 . . . ?
C19 N3 C18 C17 135.5(4) . . . . ?
Li1 N3 C18 C17 -27.8(5) 2_656 . . . ?
C18 N3 C19 N4 160.3(3) . . . . ?
Li1 N3 C19 N4 -36.4(5) 2_656 . . . ?
C18 N3 C19 C7 -19.2(5) . . . . ?
Li1 N3 C19 C7 144.1(3) 2_656 . . . ?
C1 N4 C19 N3 163.1(3) . . . . ?
Zn1 N4 C19 N3 -18.8(4) . . . . ?
C1 N4 C19 C7 -17.3(5) . . . . ?
Zn1 N4 C19 C7 160.8(2) . . . . ?
C12 C7 C19 N3 -53.0(5) . . . . ?
C8 C7 C19 N3 127.9(4) . . . . ?
C12 C7 C19 N4 127.5(4) . . . . ?
C8 C7 C19 N4 -51.6(5) . . . . ?
C38 N1 C20 C25 -127.2(4) . . . . ?
Zn1 N1 C20 C25 51.0(4) . . . . ?
C38 N1 C20 C21 56.8(5) . . . . ?
Zn1 N1 C20 C21 -124.9(3) . . . . ?
N1 C20 C21 C22 177.6(3) . . . . ?
N1 C20 C25 C24 -177.5(3) . . . . ?
C23 C24 C25 C20 1.0(6) . . . . ?
C31 C26 C27 C28 -0.9(6) . . . . ?
C38 C26 C27 C28 -179.5(4) . . . . ?
C26 C27 C28 C29 1.3(7) . . . . ?
C38 C26 C31 C30 178.6(4) . . . . ?
C38 N2 C32 C37 63.6(5) . . . . ?
Li1 N2 C32 C37 -125.0(4) . . . . ?
C38 N2 C32 C33 -120.3(4) . . . . ?
Li1 N2 C32 C33 51.1(4) . . . . ?
C37 C32 C33 C34 -2.1(6) . . . . ?
N2 C32 C33 C34 -178.3(4) . . . . ?
C32 C33 C34 C35 1.6(7) . . . . ?
C33 C32 C37 C36 1.3(6) . . . . ?
N2 C32 C37 C36 177.4(4) . . . . ?
C32 N2 C38 N1 -166.9(3) . . . . ?
Li1 N2 C38 N1 23.3(5) . . . . ?
C32 N2 C38 C26 11.4(5) . . . . ?
Li1 N2 C38 C26 -158.4(3) . . . . ?
C20 N1 C38 N2 -161.9(3) . . . . ?
Zn1 N1 C38 N2 20.0(4) . . . . ?
C20 N1 C38 C26 19.7(4) . . . . ?
Zn1 N1 C38 C26 -158.4(2) . . . . ?
C31 C26 C38 N2 -122.6(4) . . . . ?
C27 C26 C38 N2 56.0(5) . . . . ?
C31 C26 C38 N1 55.8(5) . . . . ?
C27 C26 C38 N1 -125.6(4) . . . . ?
C43 O2 C40 C41 34.9(4) . . . . ?
Li1 O2 C40 C41 -147.1(4) . . . . ?
O2 C40 C41 C42 -30.7(6) . . . . ?
C40 C41 C42 C43 15.6(7) . . . . ?
C40 O2 C43 C42 -25.1(6) . . . . ?
Li1 O2 C43 C42 156.8(5) . . . . ?
C41 C42 C43 O2 5.2(8) . . . . ?
C54 C50 C51 C52 -19(2) . . . . ?
C50 C51 C52 C53 11(2) . . . . ?
C51 C52 C53 C54 2(2) . . . . ?
C52 C53 C54 C50 -13(2) . . . . ?
C51 C50 C54 C53 20(2) . . . . ?
C54' C50' C51' C52' -21(3) . . . . ?
C50' C51' C52' C53' 31(2) . . . . ?
C51' C52' C53' C54' -30(3) . . . . ?
C52' C53' C54' C50' 18(3) . . . . ?
